data_7214179
loop_
_publ_author_name
'Zheng, Sheng-Run'
'Chen, Rui-Ling'
'Liu, Zi-Meng'
'Wen, Xi-Ling'
'Xie, Tao'
'Fan, Jun'
'Zhang, Wei-Guang'

_publ_section_title
;
 Construction of terpyridine--Ln(iii) coordination polymers: structural
 diversity, visible and NIR luminescence properties and response to
 nerve-agent mimics
;
_journal_issue 14
_journal_name_full CrystEngComm
_journal_page_first 2898
_journal_paper_doi 10.1039/c3ce42091d
_journal_volume 16
_journal_year 2014
_chemical_formula_sum 'C22 H15 N3 Nd O9 S2'
_chemical_formula_weight 673.73
_chemical_name_systematic
; 
 ? 
;
_space_group_IT_number 15
_symmetry_cell_setting monoclinic
_symmetry_space_group_name_Hall '-C 2yc'
_symmetry_space_group_name_H-M 'C 1 2/c 1'
_atom_sites_solution_hydrogens geom
_atom_sites_solution_primary direct
_atom_sites_solution_secondary difmap
_audit_creation_method SHELXL-97
_cell_angle_alpha 90.00
_cell_angle_beta 117.069(2)
_cell_angle_gamma 90.00
_cell_formula_units_Z 8
_cell_length_a 20.199(4)
_cell_length_b 18.625(3)
_cell_length_c 13.918(3)
_cell_measurement_reflns_used 787
_cell_measurement_temperature 296(2)
_cell_measurement_theta_max 18.00
_cell_measurement_theta_min 2.62
_cell_volume 4662.5(16)
_computing_cell_refinement 'Bruker SAINT'
_computing_data_collection 'Bruker APEX2'
_computing_data_reduction 'Bruker SAINT'
_computing_molecular_graphics 'Bruker SHELXTL'
_computing_publication_material 'Bruker SHELXTL'
_computing_structure_refinement 'SHELXL-97 (Sheldrick, 2008)'
_computing_structure_solution 'SHELXS-97 (Sheldrick, 2008)'
_diffrn_ambient_temperature 296(2)
_diffrn_measured_fraction_theta_full 0.996
_diffrn_measured_fraction_theta_max 0.996
_diffrn_measurement_device_type 'Bruker APEX-II CCD'
_diffrn_measurement_method '\f and \w scans'
_diffrn_radiation_monochromator graphite
_diffrn_radiation_source 'fine-focus sealed tube'
_diffrn_radiation_type MoK\a
_diffrn_radiation_wavelength 0.71073
_diffrn_reflns_av_R_equivalents 0.1121
_diffrn_reflns_av_sigmaI/netI 0.1775
_diffrn_reflns_limit_h_max 24
_diffrn_reflns_limit_h_min -22
_diffrn_reflns_limit_k_max 21
_diffrn_reflns_limit_k_min -22
_diffrn_reflns_limit_l_max 16
_diffrn_reflns_limit_l_min -16
_diffrn_reflns_number 11776
_diffrn_reflns_theta_full 25.00
_diffrn_reflns_theta_max 25.00
_diffrn_reflns_theta_min 1.57
_exptl_absorpt_coefficient_mu 2.467
_exptl_absorpt_correction_T_max 0.6515
_exptl_absorpt_correction_T_min 0.6129
_exptl_absorpt_correction_type multi-scan
_exptl_crystal_colour red
_exptl_crystal_density_diffrn 1.920
_exptl_crystal_density_method 'not measured'
_exptl_crystal_description block
_exptl_crystal_F_000 2656
_exptl_crystal_size_max 0.22
_exptl_crystal_size_mid 0.20
_exptl_crystal_size_min 0.19
_refine_diff_density_max 1.545
_refine_diff_density_min -0.655
_refine_diff_density_rms 0.164
_refine_ls_extinction_method none
_refine_ls_goodness_of_fit_ref 0.998
_refine_ls_hydrogen_treatment constr
_refine_ls_matrix_type full
_refine_ls_number_parameters 334
_refine_ls_number_reflns 4092
_refine_ls_number_restraints 6
_refine_ls_restrained_S_all 1.004
_refine_ls_R_factor_all 0.1163
_refine_ls_R_factor_gt 0.0554
_refine_ls_shift/su_max 0.000
_refine_ls_shift/su_mean 0.000
_refine_ls_structure_factor_coef Fsqd
_refine_ls_weighting_details 'calc w=1/[\s^2^(Fo^2^)+(0.0072P)^2^+0.0000P] where P=(Fo^2^+2Fc^2^)/3'
_refine_ls_weighting_scheme calc
_refine_ls_wR_factor_gt 0.1062
_refine_ls_wR_factor_ref 0.1211
_reflns_number_gt 1983
_reflns_number_total 4092
_reflns_threshold_expression >2sigma(I)
_cod_data_source_file c3ce42091d.txt
_cod_data_source_block 5
_cod_depositor_comments
;
The following automatic conversions were performed:

'_symmetry_cell_setting' value 'Monoclinic' changed to 'monoclinic'
according to
/usr/data/users/saulius/crontab/automatic-downloads/current/RSC/lib/dictionaries/cif_core.dic
dictionary named 'cif_core.dic' version 2.4.2 from 2011-04-26.

Automatic conversion script
Id: cif_fix_values 2281 2013-09-26 08:29:07Z andrius 
;
_cod_original_cell_volume 4662.4(15)
_cod_original_sg_symbol_H-M 'C2/c  '
_cod_database_code 7214179

loop_
_symmetry_equiv_pos_as_xyz
'x, y, z'
'-x, y, -z+1/2'
'x+1/2, y+1/2, z'
'-x+1/2, y+1/2, -z+1/2'
'-x, -y, -z'
'x, -y, z-1/2'
'-x+1/2, -y+1/2, -z'
'x+1/2, -y+1/2, z-1/2'

loop_
_atom_site_label
_atom_site_type_symbol
_atom_site_fract_x
_atom_site_fract_y
_atom_site_fract_z
_atom_site_U_iso_or_equiv
_atom_site_adp_type
_atom_site_occupancy
_atom_site_symmetry_multiplicity
_atom_site_calc_flag
_atom_site_refinement_flags
Nd1 Nd 0.14786(4) 0.18108(4) 0.27429(5) 0.0346(2) Uani 1 1 d .
S2 S 0.04837(19) 0.12177(19) -0.6002(2) 0.0381(9) Uani 1 1 d .
S1 S 0.1930(2) 0.2677(2) -0.2218(3) 0.0499(11) Uani 1 1 d .
O4 O -0.0317(4) 0.1123(4) -0.6545(6) 0.042(2) Uani 1 1 d .
O7 O 0.1812(5) 0.2909(5) 0.3822(7) 0.049(3) Uani 1 1 d .
N2 N 0.1293(5) 0.1682(5) 0.0778(7) 0.031(3) Uani 1 1 d .
C19 C 0.0725(6) 0.1312(6) -0.4608(9) 0.030(3) Uani 1 1 d .
C6 C 0.0942(7) 0.2183(6) 0.0017(10) 0.035(3) Uani 1 1 d .
C16 C 0.1064(6) 0.1467(6) -0.2434(9) 0.031(3) Uani 1 1 d .
N3 N 0.2035(5) 0.0693(5) 0.2352(8) 0.037(3) Uani 1 1 d .
N1 N 0.0809(5) 0.2824(5) 0.1438(8) 0.037(3) Uani 1 1 d .
O5 O 0.0690(5) 0.1909(5) -0.6318(6) 0.067(3) Uani 1 1 d .
C17 C 0.1334(6) 0.1965(6) -0.2923(9) 0.033(3) Uani 1 1 d .
C20 C 0.0514(6) 0.0802(6) -0.4098(9) 0.039(3) Uani 1 1 d .
H20A H 0.0259 0.0398 -0.4478 0.047 Uiso 1 1 calc R
C21 C 0.0676(7) 0.0879(6) -0.3004(9) 0.041(3) Uani 1 1 d .
H21A H 0.0520 0.0531 -0.2672 0.049 Uiso 1 1 calc R
C10 C 0.1556(6) 0.1094(7) 0.0497(9) 0.032(3) Uani 1 1 d .
O3 O 0.2366(5) 0.2779(5) -0.2804(6) 0.060(3) Uani 1 1 d .
O8 O 0.2586(5) 0.3414(4) 0.5402(7) 0.050(3) Uani 1 1 d .
C22 C 0.2308(9) 0.2878(8) 0.4759(15) 0.066(5) Uani 1 1 d .
C9 C 0.1485(6) 0.1021(6) -0.0560(9) 0.034(3) Uani 1 1 d .
H9A H 0.1655 0.0608 -0.0752 0.040 Uiso 1 1 calc R
O2 O 0.2376(5) 0.2417(6) -0.1150(7) 0.088(4) Uani 1 1 d .
C18 C 0.1151(6) 0.1880(6) -0.4012(9) 0.033(3) Uani 1 1 d .
H18A H 0.1321 0.2214 -0.4344 0.040 Uiso 1 1 calc R
C7 C 0.0876(6) 0.2141(6) -0.1021(9) 0.035(3) Uani 1 1 d .
H7A H 0.0639 0.2504 -0.1519 0.043 Uiso 1 1 calc R
C5 C 0.0641(7) 0.2784(7) 0.0375(10) 0.040(3) Uani 1 1 d .
C15 C 0.2397(8) 0.0235(7) 0.3142(11) 0.052(4) Uani 1 1 d .
H15A H 0.2430 0.0325 0.3820 0.062 Uiso 1 1 calc R
O6 O 0.0891(5) 0.0639(5) -0.6117(7) 0.082(4) Uani 1 1 d .
C11 C 0.1953(7) 0.0533(7) 0.1343(10) 0.039(3) Uani 1 1 d .
C8 C 0.1163(6) 0.1563(6) -0.1299(9) 0.027(3) Uani 1 1 d .
O1 O 0.1449(6) 0.3282(5) -0.2335(9) 0.084(3) Uani 1 1 d .
C12 C 0.2261(7) -0.0082(7) 0.1145(11) 0.048(4) Uani 1 1 d .
H12A H 0.2201 -0.0179 0.0454 0.058 Uiso 1 1 calc R
C4 C 0.0162(8) 0.3275(7) -0.0363(12) 0.063(4) Uani 1 1 d .
H4A H 0.0042 0.3226 -0.1089 0.076 Uiso 1 1 calc R
C13 C 0.2650(7) -0.0541(8) 0.1969(11) 0.060(4) Uani 1 1 d .
H13A H 0.2858 -0.0956 0.1847 0.072 Uiso 1 1 calc R
C14 C 0.2735(8) -0.0385(7) 0.2991(11) 0.060(4) Uani 1 1 d .
H14A H 0.3012 -0.0686 0.3569 0.072 Uiso 1 1 calc R
C1 C 0.0550(8) 0.3363(7) 0.1789(12) 0.058(4) Uani 1 1 d .
H1A H 0.0691 0.3404 0.2523 0.070 Uiso 1 1 calc R
C2 C 0.0075(9) 0.3865(9) 0.1085(13) 0.084(6) Uani 1 1 d .
H2A H -0.0107 0.4231 0.1352 0.100 Uiso 1 1 calc R
C3 C -0.0143(9) 0.3836(8) -0.0040(14) 0.088(6) Uani 1 1 d .
H3A H -0.0467 0.4169 -0.0524 0.105 Uiso 1 1 calc R
O1W O 0.3268(8) -0.1172(8) 0.5294(12) 0.181(6) Uani 1 1 d U

loop_
_atom_site_aniso_label
_atom_site_aniso_U_11
_atom_site_aniso_U_22
_atom_site_aniso_U_33
_atom_site_aniso_U_23
_atom_site_aniso_U_13
_atom_site_aniso_U_12
Nd1 0.0418(4) 0.0444(4) 0.0213(4) -0.0063(4) 0.0174(3) -0.0103(5)
S2 0.036(2) 0.062(2) 0.0172(18) -0.0089(18) 0.0128(17) -0.001(2)
S1 0.054(3) 0.071(3) 0.032(2) -0.018(2) 0.025(2) -0.031(2)
O4 0.033(5) 0.075(6) 0.019(5) -0.002(5) 0.014(4) 0.001(5)
O7 0.062(7) 0.051(6) 0.015(5) -0.004(5) 0.001(5) -0.015(5)
N2 0.031(6) 0.046(7) 0.022(6) -0.008(5) 0.019(5) -0.012(6)
C19 0.035(8) 0.044(8) 0.016(7) -0.005(6) 0.015(6) -0.002(7)
C6 0.035(8) 0.042(8) 0.030(8) 0.005(7) 0.017(7) 0.002(7)
C16 0.024(7) 0.045(8) 0.020(7) -0.001(6) 0.007(6) -0.007(6)
N3 0.047(7) 0.040(7) 0.020(6) 0.004(5) 0.013(6) -0.004(6)
N1 0.038(7) 0.046(7) 0.032(7) -0.012(6) 0.019(6) -0.007(6)
O5 0.080(7) 0.111(8) 0.026(5) -0.013(6) 0.037(5) -0.041(7)
C17 0.034(8) 0.044(9) 0.017(7) 0.000(6) 0.009(6) -0.004(7)
C20 0.053(9) 0.037(8) 0.025(8) -0.018(7) 0.015(7) -0.019(7)
C21 0.052(9) 0.043(8) 0.030(8) 0.000(7) 0.021(7) -0.013(8)
C10 0.023(7) 0.047(9) 0.026(8) -0.006(7) 0.013(6) -0.012(7)
O3 0.065(7) 0.094(7) 0.032(6) -0.025(5) 0.031(5) -0.049(6)
O8 0.068(7) 0.046(6) 0.036(6) -0.009(5) 0.023(5) -0.004(5)
C22 0.074(14) 0.055(11) 0.102(16) 0.012(12) 0.070(13) 0.001(11)
C9 0.038(8) 0.043(8) 0.030(8) -0.016(7) 0.025(7) -0.016(7)
O2 0.088(8) 0.147(10) 0.021(6) -0.010(7) 0.019(6) -0.071(8)
C18 0.036(8) 0.044(8) 0.030(8) 0.001(7) 0.024(7) -0.005(7)
C7 0.042(9) 0.039(8) 0.028(8) 0.000(7) 0.019(7) -0.004(7)
C5 0.049(10) 0.038(8) 0.034(9) 0.005(7) 0.021(8) -0.002(8)
C15 0.080(12) 0.045(9) 0.038(9) 0.010(8) 0.034(9) -0.005(9)
O6 0.076(8) 0.116(9) 0.028(6) -0.021(6) 0.001(5) 0.062(7)
C11 0.036(9) 0.053(9) 0.024(8) 0.000(7) 0.009(7) -0.017(7)
C8 0.027(7) 0.039(8) 0.015(7) 0.004(6) 0.009(6) -0.007(6)
O1 0.089(8) 0.061(7) 0.119(9) -0.043(7) 0.062(7) -0.025(7)
C12 0.055(10) 0.058(10) 0.036(9) -0.005(8) 0.025(8) 0.013(8)
C4 0.093(13) 0.055(10) 0.057(11) 0.006(9) 0.046(10) 0.025(10)
C13 0.057(11) 0.066(11) 0.044(10) -0.005(9) 0.011(9) 0.019(9)
C14 0.071(12) 0.054(10) 0.040(10) 0.016(8) 0.012(9) 0.012(9)
C1 0.075(12) 0.063(11) 0.049(10) 0.012(9) 0.038(9) 0.032(9)
C2 0.116(16) 0.091(14) 0.062(13) -0.016(11) 0.056(12) 0.019(12)
C3 0.118(16) 0.066(12) 0.073(14) 0.011(10) 0.038(12) 0.046(11)
O1W 0.185(10) 0.223(10) 0.173(10) 0.051(8) 0.114(8) 0.025(8)

loop_
_atom_type_symbol
_atom_type_description
_atom_type_scat_dispersion_real
_atom_type_scat_dispersion_imag
_atom_type_scat_source
C C 0.0033 0.0016 'International Tables Vol C Tables 4.2.6.8 and 6.1.1.4'
H H 0.0000 0.0000 'International Tables Vol C Tables 4.2.6.8 and 6.1.1.4'
N N 0.0061 0.0033 'International Tables Vol C Tables 4.2.6.8 and 6.1.1.4'
O O 0.0106 0.0060 'International Tables Vol C Tables 4.2.6.8 and 6.1.1.4'
S S 0.1246 0.1234 'International Tables Vol C Tables 4.2.6.8 and 6.1.1.4'
Nd Nd -0.1943 3.0179 'International Tables Vol C Tables 4.2.6.8 and 6.1.1.4'

loop_
_geom_angle_atom_site_label_1
_geom_angle_atom_site_label_2
_geom_angle_atom_site_label_3
_geom_angle
_geom_angle_site_symmetry_1
_geom_angle_site_symmetry_3
O3 Nd1 O8 75.4(3) 7 7_556
O3 Nd1 O7 73.9(3) 7 .
O8 Nd1 O7 68.3(3) 7_556 .
O3 Nd1 O5 142.9(3) 7 1_556
O8 Nd1 O5 80.2(3) 7_556 1_556
O7 Nd1 O5 71.2(3) . 1_556
O3 Nd1 O4 140.8(2) 7 2_554
O8 Nd1 O4 130.6(3) 7_556 2_554
O7 Nd1 O4 138.1(3) . 2_554
O5 Nd1 O4 76.1(2) 1_556 2_554
O3 Nd1 N3 75.7(3) 7 .
O8 Nd1 N3 83.2(3) 7_556 .
O7 Nd1 N3 142.5(3) . .
O5 Nd1 N3 128.7(3) 1_556 .
O4 Nd1 N3 79.1(3) 2_554 .
O3 Nd1 N1 89.0(3) 7 .
O8 Nd1 N1 141.9(3) 7_556 .
O7 Nd1 N1 74.1(3) . .
O5 Nd1 N1 93.5(3) 1_556 .
O4 Nd1 N1 82.7(3) 2_554 .
N3 Nd1 N1 126.8(3) . .
O3 Nd1 N2 75.0(3) 7 .
O8 Nd1 N2 140.2(3) 7_556 .
O7 Nd1 N2 126.3(3) . .
O5 Nd1 N2 137.8(3) 1_556 .
O4 Nd1 N2 67.2(2) 2_554 .
N3 Nd1 N2 64.2(3) . .
N1 Nd1 N2 62.7(3) . .
O6 S2 O4 114.6(6) . .
O6 S2 O5 112.0(6) . .
O4 S2 O5 110.4(5) . .
O6 S2 C19 108.4(5) . .
O4 S2 C19 105.6(5) . .
O5 S2 C19 105.2(5) . .
O2 S1 O1 116.9(7) . .
O2 S1 O3 111.8(6) . .
O1 S1 O3 112.4(6) . .
O2 S1 C17 105.8(6) . .
O1 S1 C17 105.6(5) . .
O3 S1 C17 102.7(5) . .
S2 O4 Nd1 139.7(5) . 2_554
C22 O7 Nd1 118.3(10) . .
C6 N2 C10 118.0(10) . .
C6 N2 Nd1 122.4(7) . .
C10 N2 Nd1 119.6(8) . .
C20 C19 C18 118.6(10) . .
C20 C19 S2 120.2(9) . .
C18 C19 S2 121.2(9) . .
N2 C6 C7 123.0(11) . .
N2 C6 C5 114.4(11) . .
C7 C6 C5 122.6(12) . .
C21 C16 C17 119.7(10) . .
C21 C16 C8 118.1(10) . .
C17 C16 C8 122.3(10) . .
C15 N3 C11 118.4(11) . .
C15 N3 Nd1 118.9(8) . .
C11 N3 Nd1 122.7(8) . .
C1 N1 C5 119.8(12) . .
C1 N1 Nd1 118.1(9) . .
C5 N1 Nd1 121.7(8) . .
S2 O5 Nd1 115.2(5) . 1_554
C18 C17 C16 118.8(11) . .
C18 C17 S1 117.9(9) . .
C16 C17 S1 123.2(9) . .
C19 C20 C21 121.2(11) . .
C16 C21 C20 119.7(11) . .
N2 C10 C9 120.7(11) . .
N2 C10 C11 118.5(11) . .
C9 C10 C11 120.7(11) . .
S1 O3 Nd1 147.0(5) . 7
C22 O8 Nd1 119.1(9) . 7_556
O7 C22 O8 126.0(14) . .
O7 C22 C22 119(2) . 7_556
O8 C22 C22 115(2) . 7_556
C8 C9 C10 119.8(11) . .
C19 C18 C17 121.7(10) . .
C8 C7 C6 119.3(11) . .
N1 C5 C4 121.0(12) . .
N1 C5 C6 118.4(12) . .
C4 C5 C6 120.6(12) . .
N3 C15 C14 122.0(12) . .
N3 C11 C12 121.8(12) . .
N3 C11 C10 115.0(11) . .
C12 C11 C10 123.1(12) . .
C7 C8 C9 119.0(10) . .
C7 C8 C16 121.4(11) . .
C9 C8 C16 119.2(11) . .
C13 C12 C11 119.4(13) . .
C5 C4 C3 121.3(14) . .
C12 C13 C14 119.3(13) . .
C13 C14 C15 119.0(13) . .
N1 C1 C2 121.1(13) . .
C1 C2 C3 121.6(14) . .
C4 C3 C2 115.1(15) . .

loop_
_geom_bond_atom_site_label_1
_geom_bond_atom_site_label_2
_geom_bond_distance
_geom_bond_site_symmetry_2
Nd1 O3 2.421(7) 7
Nd1 O8 2.443(9) 7_556
Nd1 O7 2.444(8) .
Nd1 O5 2.485(7) 1_556
Nd1 O4 2.523(8) 2_554
Nd1 N3 2.539(9) .
Nd1 N1 2.540(10) .
Nd1 N2 2.597(8) .
S2 O6 1.409(8) .
S2 O4 1.451(8) .
S2 O5 1.481(9) .
S2 C19 1.780(11) .
S1 O2 1.427(9) .
S1 O1 1.448(9) .
S1 O3 1.458(7) .
S1 C17 1.759(11) .
O4 Nd1 2.523(8) 2_554
O7 C22 1.233(18) .
N2 C6 1.347(13) .
N2 C10 1.349(13) .
C19 C20 1.365(13) .
C19 C18 1.376(14) .
C6 C7 1.392(14) .
C6 C5 1.465(15) .
C16 C21 1.370(14) .
C16 C17 1.402(13) .
C16 C8 1.509(13) .
N3 C15 1.320(13) .
N3 C11 1.371(13) .
N1 C1 1.325(13) .
N1 C5 1.360(13) .
O5 Nd1 2.485(7) 1_554
C17 C18 1.396(13) .
C20 C21 1.411(14) .
C10 C9 1.418(14) .
C10 C11 1.504(15) .
O3 Nd1 2.421(7) 7
O8 C22 1.286(17) .
O8 Nd1 2.443(9) 7_556
C22 C22 1.60(3) 7_556
C9 C8 1.375(14) .
C7 C8 1.359(13) .
C5 C4 1.387(16) .
C15 C14 1.405(15) .
C11 C12 1.389(15) .
C12 C13 1.357(15) .
C4 C3 1.389(16) .
C13 C14 1.384(16) .
C1 C2 1.378(17) .
C2 C3 1.422(18) .
